data_4023923
loop_
_publ_author_name
'Ken-ichi Yamada'
'Masaru Maekawa'
'Tito Akindele'
'Mayu Nakano'
'Yasutomo Yamamoto'
'Kiyoshi Tomioka'

_publ_section_title
;
 Chemoselective Conjugate Addition of Dimethylzinc-Mediated Ether and
 Acetal Radicals to Alkylidenemalonates and Asymmetric Reactions
;
_journal_name_full 'Journal of Organic Chemistry'
_journal_page_first 9535
_journal_page_last 9538
_journal_paper_doi 10.1021/jo801541m
_journal_volume 73
_journal_year 2008
_chemical_formula_moiety 'C16 H20 O5 '
_chemical_formula_sum 'C16 H20 O5'
_chemical_formula_weight 292.33
_space_group_IT_number 14
_symmetry_cell_setting monoclinic
_symmetry_Int_Tables_number 14
_symmetry_space_group_name_Hall '-P 2ybc'
_symmetry_space_group_name_H-M 'P 1 21/c 1'
_audit_creation_date 2008-02-19
_audit_creation_method 'by CrystalStructure 3.8'
_cell_angle_alpha 90.0000
_cell_angle_beta 101.32(4)
_cell_angle_gamma 90.0000
_cell_formula_units_Z 4
_cell_length_a 10.676(12)
_cell_length_b 8.688(12)
_cell_length_c 16.49(2)
_cell_measurement_reflns_used 12134
_cell_measurement_temperature 93.1
_cell_measurement_theta_max 27.5
_cell_measurement_theta_min 3.0
_cell_volume 1500(3)
_computing_cell_refinement PROCESS-AUTO
_computing_data_collection PROCESS-AUTO
_computing_data_reduction CrystalStructure
_computing_publication_material 'CrystalStructure 3.8'
_computing_structure_refinement CRYSTALS
_computing_structure_solution SIR92
_diffrn_detector_area_resol_mean 10.00
_diffrn_measured_fraction_theta_full 0.997
_diffrn_measured_fraction_theta_max 0.997
_diffrn_measurement_device_type 'Rigaku RAXIS-RAPID'
_diffrn_measurement_method \w
_diffrn_radiation_type 'Mo K\a'
_diffrn_radiation_wavelength 0.71075
_diffrn_reflns_av_R_equivalents 0.020
_diffrn_reflns_limit_h_max 13
_diffrn_reflns_limit_h_min -12
_diffrn_reflns_limit_k_max 11
_diffrn_reflns_limit_k_min -11
_diffrn_reflns_limit_l_max 20
_diffrn_reflns_limit_l_min -21
_diffrn_reflns_number 14269
_diffrn_reflns_theta_full 27.46
_diffrn_reflns_theta_max 27.46
_exptl_absorpt_coefficient_mu 0.096
_exptl_absorpt_correction_T_max 0.990
_exptl_absorpt_correction_T_min 0.811
_exptl_absorpt_correction_type multi-scan
_exptl_absorpt_process_details
;
    Higashi, T. (1995). Program for Absorption Correction.
    Rigaku Corporation, Tokyo, Japan.
;
_exptl_crystal_colour colorless
_exptl_crystal_density_diffrn 1.295
_exptl_crystal_density_method 'not measured'
_exptl_crystal_description block
_exptl_crystal_F_000 624.00
_exptl_crystal_size_max 0.40
_exptl_crystal_size_mid 0.30
_exptl_crystal_size_min 0.10
_refine_diff_density_max 0.51
_refine_diff_density_min -0.38
_refine_ls_extinction_method none
_refine_ls_goodness_of_fit_ref 1.027
_refine_ls_hydrogen_treatment noref
_refine_ls_number_parameters 243
_refine_ls_number_reflns 3421
_refine_ls_R_factor_gt 0.0550
_refine_ls_shift/su_max 0.0000
_refine_ls_structure_factor_coef Fsqd
_refine_ls_weighting_details 'w = 1/[0.0008Fo^2^ + 3.0000\s(Fo^2^)]/(4Fo^2^)'
_refine_ls_weighting_scheme calc
_refine_ls_wR_factor_ref 0.1250
_reflns_number_gt 2411
_reflns_number_total 3420
_reflns_threshold_expression F^2^>2.0\s(F^2^)
_cod_data_source_file jo801541m_si_002.cif
_cod_data_source_block '__mm040223'
_cod_original_sg_symbol_H-M 'P 21/c'
_cod_original_formula_sum 'C16 H20 O5 '
_cod_database_code 4023923

loop_
_symmetry_equiv_pos_site_id
_symmetry_equiv_pos_as_xyz
1 +X,+Y,+Z
2 -X,1/2+Y,1/2-Z
3 -X,-Y,-Z
4 +X,1/2-Y,1/2+Z

loop_
_atom_site_label
_atom_site_type_symbol
_atom_site_fract_x
_atom_site_fract_y
_atom_site_fract_z
_atom_site_U_iso_or_equiv
_atom_site_adp_type
_atom_site_occupancy
_atom_site_symmetry_multiplicity
_atom_site_calc_flag
_atom_site_refinement_flags
_atom_site_disorder_assembly
_atom_site_disorder_group
O(1) O 0.59311(12) 0.66927(18) 0.48066(10) 0.0500(4) Uani 1.00 1 d . . .
O(2) O 0.73344(12) 0.59345(17) 0.34672(8) 0.0394(3) Uani 1.00 1 d . . .
O(3) O 0.54452(11) 0.47003(19) 0.32375(7) 0.0430(4) Uani 1.00 1 d . . .
O(4) O 0.9167(2) 0.3072(3) 0.42325(18) 0.0264(7) Uani 0.60 1 d P . .
O(5) O 0.75447(19) 0.1402(2) 0.38454(13) 0.0281(5) Uani 0.60 1 d P . .
O(6) O 0.6729(3) 0.1413(3) 0.4141(2) 0.0316(9) Uani 0.40 1 d P . .
O(7) O 0.8545(6) 0.2725(11) 0.4102(5) 0.0303(14) Uani 0.40 1 d P . .
C(1) C 0.6376(2) 0.8255(2) 0.47560(16) 0.0585(7) Uani 1.00 1 d . . .
C(2) C 0.7655(2) 0.8393(2) 0.53470(14) 0.0585(7) Uani 1.00 1 d . . .
C(3) C 0.7489(3) 0.7203(2) 0.60095(14) 0.0725(7) Uani 1.00 1 d . . .
C(4) C 0.6753(2) 0.5925(2) 0.54919(13) 0.0452(6) Uani 1.00 1 d . . .
C(5) C 0.76366(15) 0.47741(19) 0.51830(9) 0.0206(4) Uani 1.00 1 d . . .
C(6) C 0.81561(14) 0.36459(19) 0.58712(9) 0.0194(3) Uani 1.00 1 d . . .
C(7) C 0.73455(16) 0.2677(2) 0.61987(10) 0.0265(4) Uani 1.00 1 d . . .
C(8) C 0.78235(17) 0.1658(2) 0.68291(10) 0.0305(4) Uani 1.00 1 d . . .
C(9) C 0.91207(18) 0.1595(2) 0.71439(11) 0.0351(5) Uani 1.00 1 d . . .
C(10) C 0.99303(18) 0.2559(2) 0.68289(11) 0.0359(5) Uani 1.00 1 d . . .
C(11) C 0.94649(15) 0.3570(2) 0.61977(10) 0.0245(4) Uani 1.00 1 d . . .
C(12) C 0.69611(17) 0.3922(2) 0.44054(11) 0.0343(5) Uani 1.00 1 d . . .
C(13) C 0.66240(16) 0.5000(2) 0.36678(11) 0.0323(4) Uani 1.00 1 d . . .
C(14) C 0.4993(2) 0.5716(3) 0.25461(12) 0.0600(6) Uani 1.00 1 d . . .
C(15) C 0.8066(6) 0.2736(10) 0.4147(3) 0.0187(12) Uani 0.60 1 d P . .
C(16) C 0.9075(4) 0.1235(6) 0.3885(3) 0.0386(11) Uani 0.40 1 d P . .
C(17) C 0.8462(3) 0.0354(3) 0.3576(2) 0.0376(9) Uani 0.60 1 d P . .
C(18) C 0.7331(6) 0.2588(6) 0.4226(3) 0.0239(13) Uani 0.40 1 d P . .
H(1) H 0.6467 0.2630 0.5985 0.032 Uiso 1.00 1 c R . .
H(2) H 0.7245 0.0982 0.7004 0.037 Uiso 1.00 1 c R . .
H(3) H 0.9435 0.0866 0.7559 0.041 Uiso 1.00 1 c R . .
H(4) H 1.0873 0.2575 0.7063 0.041 Uiso 1.00 1 c R . .
H(5) H 1.0055 0.4256 0.5972 0.029 Uiso 1.00 1 c R . .
H(6) H 0.8458 0.7833 0.5069 0.069 Uiso 1.00 1 c R . .
H(7) H 0.7785 0.9470 0.5591 0.069 Uiso 1.00 1 c R . .
H(8) H 0.8374 0.6873 0.6323 0.089 Uiso 1.00 1 c R . .
H(9) H 0.7000 0.7639 0.6389 0.089 Uiso 1.00 1 c R . .
H(10) H 0.6187 0.5428 0.5749 0.059 Uiso 1.00 1 c R . .
H(11) H 0.8345 0.5374 0.5012 0.025 Uiso 1.00 1 c R . .
H(12) H 0.6360 0.8559 0.4162 0.073 Uiso 1.00 1 c R . .
H(13) H 0.5841 0.8858 0.4916 0.073 Uiso 1.00 1 c R . .
H(14) H 0.4977 0.6734 0.2736 0.072 Uiso 1.00 1 c R . .
H(15) H 0.4097 0.5429 0.2337 0.072 Uiso 1.00 1 c R . .
H(16) H 0.5433 0.5379 0.2061 0.071 Uiso 1.00 1 c R . .
H(17) H 0.6249 0.3507 0.4498 0.040 Uiso 1.00 1 c R . .

loop_
_atom_site_aniso_label
_atom_site_aniso_U_11
_atom_site_aniso_U_22
_atom_site_aniso_U_33
_atom_site_aniso_U_12
_atom_site_aniso_U_13
_atom_site_aniso_U_23
O(1) 0.0371(7) 0.0449(9) 0.0752(10) 0.0242(6) 0.0286(7) 0.0371(8)
O(2) 0.0322(6) 0.0453(9) 0.0448(8) 0.0109(6) 0.0173(6) 0.0230(7)
O(3) 0.0243(6) 0.0806(12) 0.0219(6) 0.0082(6) -0.0009(5) 0.0106(7)
O(4) 0.0209(16) 0.0298(16) 0.0293(13) -0.0002(11) 0.0072(12) -0.0043(11)
O(5) 0.0253(10) 0.0211(12) 0.0383(12) 0.0006(8) 0.0071(9) -0.0069(9)
O(6) 0.0334(17) 0.0212(18) 0.0389(19) -0.0070(14) 0.0039(15) -0.0017(14)
O(7) 0.035(5) 0.022(2) 0.036(2) 0.000(4) 0.012(3) -0.002(2)
C(1) 0.0567(13) 0.0421(15) 0.0828(18) 0.0267(11) 0.0289(12) 0.0300(13)
C(2) 0.1001(19) 0.0257(12) 0.0468(13) 0.0174(12) 0.0072(12) -0.0003(10)
C(3) 0.149(2) 0.0395(15) 0.0350(12) 0.0485(16) 0.0331(14) 0.0006(10)
C(4) 0.0563(12) 0.0411(13) 0.0496(12) 0.0305(10) 0.0384(10) 0.0253(10)
C(5) 0.0217(7) 0.0204(9) 0.0214(8) 0.0036(6) 0.0085(6) 0.0040(7)
C(6) 0.0268(8) 0.0163(8) 0.0158(7) 0.0028(6) 0.0058(6) -0.0024(6)
C(7) 0.0262(8) 0.0283(10) 0.0256(8) 0.0006(7) 0.0068(7) 0.0035(7)
C(8) 0.0440(10) 0.0245(10) 0.0246(8) -0.0031(8) 0.0110(7) 0.0039(8)
C(9) 0.0505(11) 0.0296(11) 0.0222(8) 0.0050(9) -0.0005(8) 0.0084(8)
C(10) 0.0335(9) 0.0388(12) 0.0300(9) 0.0022(9) -0.0067(8) 0.0054(9)
C(11) 0.0260(8) 0.0247(10) 0.0218(8) -0.0007(7) 0.0026(6) -0.0012(7)
C(12) 0.0294(9) 0.0425(13) 0.0268(9) -0.0152(8) -0.0051(7) 0.0145(9)
C(13) 0.0235(8) 0.0472(12) 0.0266(9) 0.0063(8) 0.0057(7) 0.0121(9)
C(14) 0.0450(11) 0.106(2) 0.0277(10) 0.0418(13) 0.0041(8) 0.0201(13)
C(15) 0.025(4) 0.020(2) 0.0109(18) -0.001(3) 0.003(2) -0.0009(14)
C(16) 0.036(2) 0.038(3) 0.043(2) 0.016(2) 0.011(2) -0.008(2)
C(17) 0.0353(17) 0.0248(19) 0.053(2) 0.0089(14) 0.0091(15) -0.0191(16)
C(18) 0.035(3) 0.022(3) 0.014(2) 0.001(2) 0.003(2) 0.0056(19)

loop_
_atom_type_symbol
_atom_type_description
_atom_type_scat_dispersion_real
_atom_type_scat_dispersion_imag
_atom_type_scat_source
C C 0.003 0.002
;
International Tables for Crystallography
(1992, Vol. C, Tables 4.2.6.8 and 6.1.1.4)
;
H H 0.000 0.000
;
International Tables for Crystallography
(1992, Vol. C, Table 6.1.1.4)
;
O O 0.011 0.006
;
International Tables for Crystallography
(1992, Vol. C, Tables 4.2.6.8 and 6.1.1.4)
;

loop_
_geom_angle_atom_site_label_1
_geom_angle_atom_site_label_2
_geom_angle_atom_site_label_3
_geom_angle
_geom_angle_publ_flag
_geom_angle_site_symmetry_1
_geom_angle_site_symmetry_2
_geom_angle_site_symmetry_3
C(1) O(1) C(4) 108.75(14) yes . . .
C(13) O(3) C(14) 115.52(15) yes . . .
O(7) O(4) C(15) 15.3(7) yes . . .
O(7) O(4) C(16) 61.1(7) yes . . .
C(15) O(4) C(16) 74.9(4) yes . . .
O(6) O(5) O(7) 116.0(3) yes . . .
O(6) O(5) C(15) 97.9(3) yes . . .
O(6) O(5) C(16) 151.1(2) yes . . .
O(6) O(5) C(17) 142.0(2) yes . . .
O(6) O(5) C(18) 61.5(3) yes . . .
O(7) O(5) C(15) 19.0(4) yes . . .
O(7) O(5) C(16) 55.3(3) yes . . .
O(7) O(5) C(17) 94.4(3) yes . . .
O(7) O(5) C(18) 56.1(4) yes . . .
C(15) O(5) C(16) 73.8(3) yes . . .
C(15) O(5) C(17) 113.3(3) yes . . .
C(15) O(5) C(18) 37.2(4) yes . . .
C(16) O(5) C(17) 40.0(2) yes . . .
C(16) O(5) C(18) 109.5(3) yes . . .
C(17) O(5) C(18) 149.4(3) yes . . .
O(5) O(6) C(18) 66.3(3) yes . . .
O(4) O(7) O(5) 157.3(10) yes . . .
O(4) O(7) C(15) 143.6(17) yes . . .
O(4) O(7) C(16) 93.7(7) yes . . .
O(4) O(7) C(18) 147.3(10) yes . . .
O(5) O(7) C(15) 55.1(11) yes . . .
O(5) O(7) C(16) 64.4(4) yes . . .
O(5) O(7) C(18) 50.0(3) yes . . .
C(15) O(7) C(16) 118.2(15) yes . . .
C(15) O(7) C(18) 6.1(11) yes . . .
C(16) O(7) C(18) 112.4(6) yes . . .
O(1) C(1) C(2) 107.53(15) yes . . .
C(1) C(2) C(3) 100.84(18) yes . . .
C(2) C(3) C(4) 102.16(16) yes . . .
O(1) C(4) C(3) 105.57(14) yes . . .
O(1) C(4) C(5) 111.08(16) yes . . .
C(3) C(4) C(5) 112.31(18) yes . . .
C(4) C(5) C(6) 109.37(13) yes . . .
C(4) C(5) C(12) 112.01(13) yes . . .
C(6) C(5) C(12) 110.86(13) yes . . .
C(5) C(6) C(7) 121.13(13) yes . . .
C(5) C(6) C(11) 120.61(14) yes . . .
C(7) C(6) C(11) 118.26(14) yes . . .
C(6) C(7) C(8) 120.87(15) yes . . .
C(7) C(8) C(9) 120.14(16) yes . . .
C(8) C(9) C(10) 119.44(15) yes . . .
C(9) C(10) C(11) 120.86(16) yes . . .
C(6) C(11) C(10) 120.42(16) yes . . .
C(5) C(12) C(13) 111.72(13) yes . . .
C(5) C(12) C(15) 105.6(2) yes . . .
C(5) C(12) C(18) 121.0(2) yes . . .
C(13) C(12) C(15) 104.0(2) yes . . .
C(13) C(12) C(18) 114.1(2) yes . . .
C(15) C(12) C(18) 28.6(3) yes . . .
O(2) C(13) O(3) 124.22(16) yes . . .
O(2) C(13) C(12) 124.98(14) yes . . .
O(3) C(13) C(12) 110.68(14) yes . . .
O(4) C(15) O(5) 125.8(6) yes . . .
O(4) C(15) O(7) 21.1(10) yes . . .
O(4) C(15) C(12) 122.9(6) yes . . .
O(4) C(15) C(16) 65.3(3) yes . . .
O(4) C(15) C(18) 163.6(7) yes . . .
O(5) C(15) O(7) 105.9(14) yes . . .
O(5) C(15) C(12) 111.3(4) yes . . .
O(5) C(15) C(16) 60.5(3) yes . . .
O(5) C(15) C(18) 65.6(6) yes . . .
O(7) C(15) C(12) 142.0(15) yes . . .
O(7) C(15) C(16) 46.7(12) yes . . .
O(7) C(15) C(18) 170.0(18) yes . . .
C(12) C(15) C(16) 171.1(5) yes . . .
C(12) C(15) C(18) 47.5(5) yes . . .
C(16) C(15) C(18) 123.7(8) yes . . .
O(4) C(16) O(5) 85.4(2) yes . . .
O(4) C(16) O(7) 25.2(2) yes . . .
O(4) C(16) C(15) 39.8(2) yes . . .
O(4) C(16) C(17) 145.7(4) yes . . .
O(5) C(16) O(7) 60.3(3) yes . . .
O(5) C(16) C(15) 45.7(2) yes . . .
O(5) C(16) C(17) 61.9(2) yes . . .
O(7) C(16) C(15) 15.1(3) yes . . .
O(7) C(16) C(17) 120.8(4) yes . . .
C(15) C(16) C(17) 107.1(4) yes . . .
O(5) C(17) C(16) 78.1(3) yes . . .
O(5) C(18) O(6) 52.2(2) yes . . .
O(5) C(18) O(7) 73.9(5) yes . . .
O(5) C(18) C(12) 163.5(4) yes . . .
O(5) C(18) C(15) 77.2(7) yes . . .
O(6) C(18) O(7) 124.3(6) yes . . .
O(6) C(18) C(12) 128.0(5) yes . . .
O(6) C(18) C(15) 127.9(8) yes . . .
O(7) C(18) C(12) 107.7(5) yes . . .
O(7) C(18) C(15) 3.9(7) yes . . .
C(12) C(18) C(15) 103.9(7) yes . . .
O(1) C(1) H(12) 111.0 no . . .
O(1) C(1) H(13) 108.1 no . . .
C(2) C(1) H(12) 116.3 no . . .
C(2) C(1) H(13) 109.0 no . . .
H(12) C(1) H(13) 104.7 no . . .
C(1) C(2) H(6) 110.8 no . . .
C(1) C(2) H(7) 111.2 no . . .
C(3) C(2) H(6) 101.3 no . . .
C(3) C(2) H(7) 111.3 no . . .
H(6) C(2) H(7) 119.3 no . . .
C(2) C(3) H(8) 108.8 no . . .
C(2) C(3) H(9) 110.4 no . . .
C(4) C(3) H(8) 113.7 no . . .
C(4) C(3) H(9) 111.3 no . . .
H(8) C(3) H(9) 110.1 no . . .
O(1) C(4) H(10) 103.0 no . . .
C(3) C(4) H(10) 113.6 no . . .
C(5) C(4) H(10) 110.7 no . . .
C(4) C(5) H(11) 107.6 no . . .
C(6) C(5) H(11) 111.1 no . . .
C(12) C(5) H(11) 105.8 no . . .
C(6) C(7) H(1) 122.3 no . . .
C(8) C(7) H(1) 116.7 no . . .
C(7) C(8) H(2) 117.6 no . . .
C(9) C(8) H(2) 122.1 no . . .
C(8) C(9) H(3) 119.1 no . . .
C(10) C(9) H(3) 121.4 no . . .
C(9) C(10) H(4) 121.3 no . . .
C(11) C(10) H(4) 117.8 no . . .
C(6) C(11) H(5) 119.2 no . . .
C(10) C(11) H(5) 120.4 no . . .
C(5) C(12) H(17) 109.4 no . . .
C(13) C(12) H(17) 108.3 no . . .
C(15) C(12) H(17) 117.7 no . . .
C(18) C(12) H(17) 89.2 no . . .
O(3) C(14) H(14) 109.7 no . . .
O(3) C(14) H(15) 105.8 no . . .
O(3) C(14) H(16) 107.5 no . . .
H(14) C(14) H(15) 106.0 no . . .
H(14) C(14) H(16) 124.0 no . . .
H(15) C(14) H(16) 102.3 no . . .

loop_
_geom_bond_atom_site_label_1
_geom_bond_atom_site_label_2
_geom_bond_distance
_geom_bond_publ_flag
_geom_bond_site_symmetry_1
_geom_bond_site_symmetry_2
O(1) C(1) 1.446(2) yes . .
O(1) C(4) 1.450(2) yes . .
O(2) C(13) 1.201(2) yes . .
O(3) C(13) 1.3433(19) yes . .
O(3) C(14) 1.448(2) yes . .
O(4) C(15) 1.192(6) yes . .
O(5) C(15) 1.339(8) yes . .
O(5) C(16) 1.629(4) yes . .
O(5) C(17) 1.468(3) yes . .
O(6) C(18) 1.200(6) yes . .
O(7) C(15) 0.531(9) yes . .
O(7) C(18) 1.356(9) yes . .
C(1) C(2) 1.519(2) yes . .
C(2) C(3) 1.539(3) yes . .
C(3) C(4) 1.522(2) yes . .
C(4) C(5) 1.529(2) yes . .
C(5) C(6) 1.520(2) yes . .
C(5) C(12) 1.533(2) yes . .
C(6) C(7) 1.390(2) yes . .
C(6) C(11) 1.397(2) yes . .
C(7) C(8) 1.384(2) yes . .
C(8) C(9) 1.381(2) yes . .
C(9) C(10) 1.376(2) yes . .
C(10) C(11) 1.378(2) yes . .
C(12) C(13) 1.521(2) yes . .
C(12) C(15) 1.683(7) yes . .
C(12) C(18) 1.278(5) yes . .
C(1) H(12) 1.011 no . .
C(1) H(13) 0.854 no . .
C(2) H(6) 1.156 no . .
C(2) H(7) 1.017 no . .
C(3) H(8) 1.025 no . .
C(3) H(9) 0.967 no . .
C(4) H(10) 0.912 no . .
C(5) H(11) 1.003 no . .
C(7) H(1) 0.936 no . .
C(8) H(2) 0.938 no . .
C(9) H(3) 0.945 no . .
C(10) H(4) 1.005 no . .
C(11) H(5) 0.991 no . .
C(12) H(17) 0.881 no . .
C(14) H(14) 0.940 no . .
C(14) H(15) 0.983 no . .
C(14) H(16) 1.046 no . .

loop_
_geom_contact_atom_site_label_1
_geom_contact_atom_site_label_2
_geom_contact_distance
_geom_contact_publ_flag
_geom_contact_site_symmetry_1
_geom_contact_site_symmetry_2
O(1) O(2) 2.976(2) ? . .
O(1) O(3) 3.071(2) ? . .
O(1) C(2) 2.392(2) ? . .
O(1) C(3) 2.367(2) ? . .
O(1) C(5) 2.457(2) ? . .
O(1) C(12) 2.780(2) ? . .
O(1) C(13) 2.604(2) ? . .
O(2) O(1) 2.976(2) ? . .
O(2) O(3) 2.2497(18) ? . .
O(2) O(4) 3.261(2) ? . .
O(2) O(7) 3.164(9) ? . .
O(2) C(1) 3.238(2) ? . .
O(2) C(4) 3.514(2) ? . .
O(2) C(5) 2.961(2) ? . .
O(2) C(10) 3.322(2) ? . 3_766
O(2) C(11) 3.380(2) ? . 3_766
O(2) C(12) 2.419(2) ? . .
O(2) C(14) 2.665(2) ? . .
O(2) C(15) 3.041(8) ? . .
O(2) C(18) 3.166(5) ? . .
O(3) O(1) 3.071(2) ? . .
O(3) O(2) 2.2497(18) ? . .
O(3) O(6) 3.384(3) ? . .
O(3) C(4) 3.482(2) ? . 3_666
O(3) C(5) 3.5809(17) ? . .
O(3) C(12) 2.3583(19) ? . .
O(3) C(15) 3.368(6) ? . .
O(3) C(18) 2.965(5) ? . .
O(4) O(2) 3.261(2) ? . .
O(4) O(5) 2.253(2) ? . .
O(4) O(6) 2.953(3) ? . .
O(4) C(2) 3.562(2) ? . 3_766
O(4) C(5) 2.884(3) ? . .
O(4) C(6) 3.140(3) ? . .
O(4) C(9) 3.447(3) ? . 4_554
O(4) C(11) 3.223(3) ? . .
O(4) C(11) 3.399(3) ? . 3_766
O(4) C(12) 2.537(2) ? . .
O(4) C(13) 3.170(2) ? . .
O(4) C(17) 2.645(3) ? . .
O(4) C(18) 2.003(6) ? . .
O(5) O(4) 2.253(2) ? . .
O(5) C(1) 3.467(2) ? . 1_545
O(5) C(2) 3.587(2) ? . 1_545
O(5) C(12) 2.502(2) ? . .
O(5) C(13) 3.273(2) ? . .
O(5) C(14) 3.243(2) ? . 2_645
O(6) O(3) 3.384(3) ? . .
O(6) O(4) 2.953(3) ? . .
O(6) O(7) 2.261(8) ? . .
O(6) C(1) 2.975(3) ? . 1_545
O(6) C(2) 3.323(3) ? . 1_545
O(6) C(5) 3.430(3) ? . .
O(6) C(6) 3.538(3) ? . .
O(6) C(7) 3.504(3) ? . .
O(6) C(12) 2.227(3) ? . .
O(6) C(13) 3.209(3) ? . .
O(6) C(14) 3.079(3) ? . 2_645
O(6) C(15) 1.831(8) ? . .
O(6) C(16) 2.625(5) ? . .
O(6) C(17) 2.411(4) ? . .
O(7) O(2) 3.164(9) ? . .
O(7) O(6) 2.261(8) ? . .
O(7) C(5) 2.822(9) ? . .
O(7) C(6) 3.130(8) ? . .
O(7) C(9) 3.454(8) ? . 4_554
O(7) C(11) 3.480(8) ? . .
O(7) C(12) 2.127(8) ? . .
O(7) C(13) 2.837(8) ? . .
O(7) C(17) 2.230(9) ? . .
C(1) O(2) 3.238(2) ? . .
C(1) O(5) 3.467(2) ? . 1_565
C(1) O(6) 2.975(3) ? . 1_565
C(1) C(3) 2.357(3) ? . .
C(1) C(4) 2.354(2) ? . .
C(1) C(5) 3.329(2) ? . .
C(1) C(13) 3.387(2) ? . .
C(2) O(1) 2.392(2) ? . .
C(2) O(4) 3.562(2) ? . 3_766
C(2) O(5) 3.587(2) ? . 1_565
C(2) O(6) 3.323(3) ? . 1_565
C(2) C(4) 2.382(2) ? . .
C(2) C(5) 3.155(2) ? . .
C(2) C(16) 3.487(4) ? . 3_766
C(3) O(1) 2.367(2) ? . .
C(3) C(1) 2.357(3) ? . .
C(3) C(5) 2.534(2) ? . .
C(3) C(6) 3.190(2) ? . .
C(4) O(2) 3.514(2) ? . .
C(4) O(3) 3.482(2) ? . 3_666
C(4) C(1) 2.354(2) ? . .
C(4) C(2) 2.382(2) ? . .
C(4) C(6) 2.488(2) ? . .
C(4) C(7) 3.071(2) ? . .
C(4) C(11) 3.550(2) ? . .
C(4) C(12) 2.538(2) ? . .
C(4) C(13) 3.090(2) ? . .
C(5) O(1) 2.457(2) ? . .
C(5) O(2) 2.961(2) ? . .
C(5) O(3) 3.5809(17) ? . .
C(5) O(4) 2.884(3) ? . .
C(5) O(6) 3.430(3) ? . .
C(5) O(7) 2.822(9) ? . .
C(5) C(1) 3.329(2) ? . .
C(5) C(2) 3.155(2) ? . .
C(5) C(3) 2.534(2) ? . .
C(5) C(7) 2.535(2) ? . .
C(5) C(11) 2.534(2) ? . .
C(5) C(13) 2.528(2) ? . .
C(5) C(15) 2.563(7) ? . .
C(5) C(18) 2.450(5) ? . .
C(6) O(4) 3.140(3) ? . .
C(6) O(6) 3.538(3) ? . .
C(6) O(7) 3.130(8) ? . .
C(6) C(3) 3.190(2) ? . .
C(6) C(4) 2.488(2) ? . .
C(6) C(8) 2.413(2) ? . .
C(6) C(9) 2.791(2) ? . .
C(6) C(10) 2.408(2) ? . .
C(6) C(12) 2.513(2) ? . .
C(6) C(15) 2.934(5) ? . .
C(6) C(18) 2.836(5) ? . .
C(7) O(6) 3.504(3) ? . .
C(7) C(4) 3.071(2) ? . .
C(7) C(5) 2.535(2) ? . .
C(7) C(9) 2.397(2) ? . .
C(7) C(10) 2.753(2) ? . .
C(7) C(11) 2.392(2) ? . .
C(7) C(12) 3.099(2) ? . .
C(7) C(18) 3.251(5) ? . .
C(8) C(6) 2.413(2) ? . .
C(8) C(10) 2.382(2) ? . .
C(8) C(11) 2.762(2) ? . .
C(9) O(4) 3.447(3) ? . 4_555
C(9) O(7) 3.454(8) ? . 4_555
C(9) C(6) 2.791(2) ? . .
C(9) C(7) 2.397(2) ? . .
C(9) C(11) 2.396(2) ? . .
C(9) C(16) 3.443(5) ? . 4_555
C(9) C(17) 3.484(3) ? . 3_756
C(10) O(2) 3.322(2) ? . 3_766
C(10) C(6) 2.408(2) ? . .
C(10) C(7) 2.753(2) ? . .
C(10) C(8) 2.382(2) ? . .
C(10) C(17) 3.201(3) ? . 3_756
C(11) O(2) 3.380(2) ? . 3_766
C(11) O(4) 3.223(3) ? . .
C(11) O(4) 3.399(3) ? . 3_766
C(11) O(7) 3.480(8) ? . .
C(11) C(4) 3.550(2) ? . .
C(11) C(5) 2.534(2) ? . .
C(11) C(7) 2.392(2) ? . .
C(11) C(8) 2.762(2) ? . .
C(11) C(9) 2.396(2) ? . .
C(11) C(12) 3.588(2) ? . .
C(11) C(15) 3.494(5) ? . .
C(12) O(1) 2.780(2) ? . .
C(12) O(2) 2.419(2) ? . .
C(12) O(3) 2.3583(19) ? . .
C(12) O(4) 2.537(2) ? . .
C(12) O(5) 2.502(2) ? . .
C(12) O(6) 2.227(3) ? . .
C(12) O(7) 2.127(8) ? . .
C(12) C(4) 2.538(2) ? . .
C(12) C(6) 2.513(2) ? . .
C(12) C(7) 3.099(2) ? . .
C(12) C(11) 3.588(2) ? . .
C(12) C(16) 3.470(5) ? . .
C(13) O(1) 2.604(2) ? . .
C(13) O(4) 3.170(2) ? . .
C(13) O(5) 3.273(2) ? . .
C(13) O(6) 3.209(3) ? . .
C(13) O(7) 2.837(8) ? . .
C(13) C(1) 3.387(2) ? . .
C(13) C(4) 3.090(2) ? . .
C(13) C(5) 2.528(2) ? . .
C(13) C(14) 2.361(2) ? . .
C(13) C(15) 2.527(7) ? . .
C(13) C(18) 2.353(5) ? . .
C(14) O(2) 2.665(2) ? . .
C(14) O(5) 3.243(2) ? . 2_655
C(14) O(6) 3.079(3) ? . 2_655
C(14) C(13) 2.361(2) ? . .
C(15) O(2) 3.041(8) ? . .
C(15) O(3) 3.368(6) ? . .
C(15) O(6) 1.831(8) ? . .
C(15) C(5) 2.563(7) ? . .
C(15) C(6) 2.934(5) ? . .
C(15) C(11) 3.494(5) ? . .
C(15) C(13) 2.527(7) ? . .
C(15) C(17) 2.346(8) ? . .
C(16) O(6) 2.625(5) ? . .
C(16) C(2) 3.487(4) ? . 3_766
C(16) C(9) 3.443(5) ? . 4_554
C(16) C(12) 3.470(5) ? . .
C(16) C(18) 2.361(7) ? . .
C(17) O(4) 2.645(3) ? . .
C(17) O(6) 2.411(4) ? . .
C(17) O(7) 2.230(9) ? . .
C(17) C(9) 3.484(3) ? . 3_756
C(17) C(10) 3.201(3) ? . 3_756
C(17) C(15) 2.346(8) ? . .
C(17) C(18) 2.623(6) ? . .
C(18) O(2) 3.166(5) ? . .
C(18) O(3) 2.965(5) ? . .
C(18) O(4) 2.003(6) ? . .
C(18) C(5) 2.450(5) ? . .
C(18) C(6) 2.836(5) ? . .
C(18) C(7) 3.251(5) ? . .
C(18) C(13) 2.353(5) ? . .
C(18) C(16) 2.361(7) ? . .
C(18) C(17) 2.623(6) ? . .
O(1) H(1) 2.701 ? . 3_666
O(1) H(6) 2.826 ? . .
O(1) H(7) 3.226 ? . .
O(1) H(8) 3.243 ? . .
O(1) H(9) 2.760 ? . .
O(1) H(10) 1.879 ? . .
O(1) H(10) 2.921 ? . 3_666
O(1) H(11) 2.780 ? . .
O(1) H(12) 2.040 ? . .
O(1) H(13) 1.894 ? . .
O(1) H(14) 3.366 ? . .
O(1) H(17) 2.846 ? . .
O(1) H(17) 2.795 ? . 3_666
O(2) H(2) 2.918 ? . 4_554
O(2) H(3) 3.322 ? . 4_554
O(2) H(4) 2.600 ? . 3_766
O(2) H(5) 2.764 ? . 3_766
O(2) H(6) 3.145 ? . .
O(2) H(9) 3.595 ? . 4_564
O(2) H(11) 2.610 ? . .
O(2) H(12) 2.839 ? . .
O(2) H(14) 2.661 ? . .
O(2) H(16) 2.808 ? . .
O(2) H(17) 3.075 ? . .
O(3) H(1) 3.496 ? . 3_666
O(3) H(2) 3.117 ? . 4_554
O(3) H(9) 3.458 ? . 3_666
O(3) H(10) 2.643 ? . 3_666
O(3) H(14) 1.973 ? . .
O(3) H(14) 3.023 ? . 2_645
O(3) H(15) 1.959 ? . .
O(3) H(16) 2.025 ? . .
O(3) H(17) 2.331 ? . .
O(4) H(3) 2.976 ? . 4_554
O(4) H(5) 3.019 ? . .
O(4) H(5) 2.511 ? . 3_766
O(4) H(6) 2.688 ? . 3_766
O(4) H(8) 2.946 ? . 3_766
O(4) H(11) 2.620 ? . .
O(4) H(11) 3.022 ? . 3_766
O(4) H(17) 3.252 ? . .
O(5) H(7) 3.298 ? . 1_545
O(5) H(12) 2.869 ? . 1_545
O(5) H(13) 3.546 ? . 1_545
O(5) H(14) 3.373 ? . 2_645
O(5) H(15) 2.499 ? . 2_645
O(5) H(16) 3.356 ? . 2_645
O(5) H(17) 2.646 ? . .
O(6) H(1) 3.283 ? . .
O(6) H(7) 2.963 ? . 1_545
O(6) H(12) 2.512 ? . 1_545
O(6) H(13) 2.817 ? . 1_545
O(6) H(13) 3.417 ? . 3_666
O(6) H(14) 3.281 ? . 2_645
O(6) H(15) 2.570 ? . 2_645
O(6) H(16) 2.875 ? . 2_645
O(6) H(17) 2.009 ? . .
O(7) H(3) 3.134 ? . 4_554
O(7) H(5) 3.453 ? . .
O(7) H(5) 3.033 ? . 3_766
O(7) H(6) 3.259 ? . 3_766
O(7) H(8) 3.512 ? . 3_766
O(7) H(11) 2.778 ? . .
O(7) H(17) 2.743 ? . .
C(1) H(1) 3.137 ? . 3_666
C(1) H(6) 2.212 ? . .
C(1) H(7) 2.112 ? . .
C(1) H(8) 3.241 ? . .
C(1) H(9) 2.698 ? . .
C(1) H(10) 2.981 ? . .
C(1) H(11) 3.242 ? . .
C(1) H(13) 3.562 ? . 3_676
C(2) H(8) 2.107 ? . .
C(2) H(9) 2.084 ? . .
C(2) H(10) 3.153 ? . .
C(2) H(11) 2.808 ? . .
C(2) H(12) 2.166 ? . .
C(2) H(13) 1.969 ? . .
C(3) H(4) 3.329 ? . 2_756
C(3) H(6) 2.099 ? . .
C(3) H(7) 2.131 ? . .
C(3) H(10) 2.064 ? . .
C(3) H(11) 2.580 ? . .
C(3) H(12) 3.268 ? . .
C(3) H(13) 2.677 ? . .
C(4) H(1) 3.008 ? . .
C(4) H(6) 2.654 ? . .
C(4) H(7) 3.264 ? . .
C(4) H(8) 2.150 ? . .
C(4) H(9) 2.079 ? . .
C(4) H(10) 3.592 ? . 3_666
C(4) H(11) 2.067 ? . .
C(4) H(12) 3.140 ? . .
C(4) H(13) 2.825 ? . .
C(4) H(17) 2.654 ? . .
C(4) H(17) 3.246 ? . 3_666
C(5) H(1) 2.725 ? . .
C(5) H(5) 2.691 ? . .
C(5) H(5) 3.501 ? . 3_766
C(5) H(6) 2.816 ? . .
C(5) H(8) 2.626 ? . .
C(5) H(9) 3.338 ? . .
C(5) H(10) 2.039 ? . .
C(5) H(17) 2.006 ? . .
C(6) H(1) 2.049 ? . .
C(6) H(2) 3.241 ? . .
C(6) H(4) 3.302 ? . .
C(6) H(5) 2.070 ? . .
C(6) H(8) 2.899 ? . .
C(6) H(10) 2.587 ? . .
C(6) H(11) 2.101 ? . .
C(6) H(17) 2.735 ? . .
C(7) H(2) 2.000 ? . .
C(7) H(3) 3.243 ? . .
C(7) H(5) 3.288 ? . .
C(7) H(7) 3.029 ? . 1_545
C(7) H(10) 2.726 ? . .
C(7) H(11) 3.358 ? . .
C(7) H(14) 3.347 ? . 3_666
C(7) H(15) 3.517 ? . 3_666
C(7) H(17) 2.910 ? . .
C(8) H(1) 1.989 ? . .
C(8) H(3) 2.017 ? . .
C(8) H(4) 3.300 ? . .
C(8) H(7) 2.784 ? . 1_545
C(8) H(14) 3.500 ? . 3_666
C(8) H(16) 3.190 ? . 4_555
C(9) H(1) 3.219 ? . .
C(9) H(2) 2.041 ? . .
C(9) H(4) 2.083 ? . .
C(9) H(5) 3.291 ? . .
C(9) H(7) 3.250 ? . 1_545
C(9) H(8) 3.309 ? . 2_746
C(10) H(2) 3.241 ? . .
C(10) H(3) 2.035 ? . .
C(10) H(3) 3.076 ? . 2_756
C(10) H(5) 2.064 ? . .
C(10) H(8) 3.279 ? . 2_746
C(11) H(1) 3.255 ? . .
C(11) H(3) 3.254 ? . .
C(11) H(3) 2.935 ? . 2_756
C(11) H(4) 2.050 ? . .
C(11) H(6) 3.547 ? . 3_766
C(11) H(8) 3.119 ? . .
C(11) H(11) 2.606 ? . .
C(11) H(11) 3.481 ? . 3_766
C(12) H(1) 2.977 ? . .
C(12) H(10) 2.832 ? . .
C(12) H(10) 3.368 ? . 3_666
C(12) H(11) 2.048 ? . .
C(13) H(2) 3.067 ? . 4_554
C(13) H(5) 3.538 ? . 3_766
C(13) H(10) 3.572 ? . .
C(13) H(10) 3.347 ? . 3_666
C(13) H(11) 2.607 ? . .
C(13) H(12) 3.224 ? . .
C(13) H(14) 2.581 ? . .
C(13) H(15) 3.148 ? . .
C(13) H(16) 2.725 ? . .
C(13) H(17) 1.983 ? . .
C(14) H(1) 3.441 ? . 3_666
C(14) H(2) 3.098 ? . 4_554
C(14) H(9) 3.447 ? . 4_564
C(14) H(10) 3.445 ? . 3_666
C(14) H(12) 3.455 ? . 2_645
C(14) H(14) 3.492 ? . 2_645
C(15) H(3) 3.460 ? . 4_554
C(15) H(5) 3.578 ? . .
C(15) H(5) 3.324 ? . 3_766
C(15) H(11) 2.685 ? . .
C(15) H(17) 2.233 ? . .
C(16) H(3) 3.406 ? . 4_554
C(16) H(6) 2.964 ? . 3_766
C(16) H(7) 3.350 ? . 3_766
C(16) H(8) 3.256 ? . 3_766
C(17) H(3) 3.364 ? . 3_756
C(17) H(4) 2.895 ? . 3_756
C(17) H(6) 3.296 ? . 1_545
C(17) H(12) 3.042 ? . 1_545
C(17) H(15) 2.850 ? . 2_645
C(18) H(1) 3.212 ? . .
C(18) H(7) 3.494 ? . 1_545
C(18) H(11) 2.857 ? . .
C(18) H(15) 3.308 ? . 2_645
C(18) H(17) 1.542 ? . .
H(1) O(1) 2.701 ? . 3_666
H(1) O(3) 3.496 ? . 3_666
H(1) O(6) 3.283 ? . .
H(1) C(1) 3.137 ? . 3_666
H(1) C(4) 3.008 ? . .
H(1) C(5) 2.725 ? . .
H(1) C(6) 2.049 ? . .
H(1) C(8) 1.989 ? . .
H(1) C(9) 3.219 ? . .
H(1) C(11) 3.255 ? . .
H(1) C(12) 2.977 ? . .
H(1) C(14) 3.441 ? . 3_666
H(1) C(18) 3.212 ? . .
H(1) H(2) 2.240 ? . .
H(1) H(7) 3.209 ? . 1_545
H(1) H(10) 2.471 ? . .
H(1) H(12) 3.154 ? . 3_666
H(1) H(13) 2.918 ? . 3_666
H(1) H(14) 2.899 ? . 3_666
H(1) H(15) 3.394 ? . 3_666
H(1) H(16) 3.460 ? . 4_555
H(1) H(17) 2.534 ? . .
H(2) O(2) 2.918 ? . 4_555
H(2) O(3) 3.117 ? . 4_555
H(2) C(6) 3.241 ? . .
H(2) C(7) 2.000 ? . .
H(2) C(9) 2.041 ? . .
H(2) C(10) 3.241 ? . .
H(2) C(13) 3.067 ? . 4_555
H(2) C(14) 3.098 ? . 4_555
H(2) H(1) 2.240 ? . .
H(2) H(3) 2.340 ? . .
H(2) H(7) 2.831 ? . 1_545
H(2) H(9) 3.071 ? . 1_545
H(2) H(14) 3.186 ? . 3_666
H(2) H(16) 2.285 ? . 4_555
H(3) O(2) 3.322 ? . 4_555
H(3) O(4) 2.976 ? . 4_555
H(3) O(7) 3.134 ? . 4_555
H(3) C(7) 3.243 ? . .
H(3) C(8) 2.017 ? . .
H(3) C(10) 2.035 ? . .
H(3) C(10) 3.076 ? . 2_746
H(3) C(11) 3.254 ? . .
H(3) C(11) 2.935 ? . 2_746
H(3) C(15) 3.460 ? . 4_555
H(3) C(16) 3.406 ? . 4_555
H(3) C(17) 3.364 ? . 3_756
H(3) H(2) 2.340 ? . .
H(3) H(4) 2.392 ? . .
H(3) H(4) 2.958 ? . 2_746
H(3) H(5) 2.757 ? . 2_746
H(3) H(7) 3.586 ? . 1_545
H(3) H(8) 2.818 ? . 2_746
H(4) O(2) 2.600 ? . 3_766
H(4) C(3) 3.329 ? . 2_746
H(4) C(6) 3.302 ? . .
H(4) C(8) 3.300 ? . .
H(4) C(9) 2.083 ? . .
H(4) C(11) 2.050 ? . .
H(4) C(17) 2.895 ? . 3_756
H(4) H(3) 2.392 ? . .
H(4) H(3) 2.958 ? . 2_756
H(4) H(5) 2.348 ? . .
H(4) H(8) 2.695 ? . 2_746
H(4) H(9) 3.066 ? . 2_746
H(5) O(2) 2.764 ? . 3_766
H(5) O(4) 3.019 ? . .
H(5) O(4) 2.511 ? . 3_766
H(5) O(7) 3.453 ? . .
H(5) O(7) 3.033 ? . 3_766
H(5) C(5) 2.691 ? . .
H(5) C(5) 3.501 ? . 3_766
H(5) C(6) 2.070 ? . .
H(5) C(7) 3.288 ? . .
H(5) C(9) 3.291 ? . .
H(5) C(10) 2.064 ? . .
H(5) C(13) 3.538 ? . 3_766
H(5) C(15) 3.578 ? . .
H(5) C(15) 3.324 ? . 3_766
H(5) H(3) 2.757 ? . 2_756
H(5) H(4) 2.348 ? . .
H(5) H(5) 3.437 ? . 3_766
H(5) H(6) 3.135 ? . 3_766
H(5) H(8) 3.022 ? . .
H(5) H(11) 2.376 ? . .
H(5) H(11) 2.597 ? . 3_766
H(6) O(1) 2.826 ? . .
H(6) O(2) 3.145 ? . .
H(6) O(4) 2.688 ? . 3_766
H(6) O(7) 3.259 ? . 3_766
H(6) C(1) 2.212 ? . .
H(6) C(3) 2.099 ? . .
H(6) C(4) 2.654 ? . .
H(6) C(5) 2.816 ? . .
H(6) C(11) 3.547 ? . 3_766
H(6) C(16) 2.964 ? . 3_766
H(6) C(17) 3.296 ? . 1_565
H(6) H(5) 3.135 ? . 3_766
H(6) H(7) 1.877 ? . .
H(6) H(8) 2.248 ? . .
H(6) H(9) 2.919 ? . .
H(6) H(10) 3.545 ? . .
H(6) H(11) 2.141 ? . .
H(6) H(12) 2.517 ? . .
H(6) H(13) 2.896 ? . .
H(7) O(1) 3.226 ? . .
H(7) O(5) 3.298 ? . 1_565
H(7) O(6) 2.963 ? . 1_565
H(7) C(1) 2.112 ? . .
H(7) C(3) 2.131 ? . .
H(7) C(4) 3.264 ? . .
H(7) C(7) 3.029 ? . 1_565
H(7) C(8) 2.784 ? . 1_565
H(7) C(9) 3.250 ? . 1_565
H(7) C(16) 3.350 ? . 3_766
H(7) C(18) 3.494 ? . 1_565
H(7) H(1) 3.209 ? . 1_565
H(7) H(2) 2.831 ? . 1_565
H(7) H(3) 3.586 ? . 1_565
H(7) H(6) 1.877 ? . .
H(7) H(8) 2.578 ? . .
H(7) H(9) 2.323 ? . .
H(7) H(12) 2.662 ? . .
H(7) H(13) 2.219 ? . .
H(8) O(1) 3.243 ? . .
H(8) O(4) 2.946 ? . 3_766
H(8) O(7) 3.512 ? . 3_766
H(8) C(1) 3.241 ? . .
H(8) C(2) 2.107 ? . .
H(8) C(4) 2.150 ? . .
H(8) C(5) 2.626 ? . .
H(8) C(6) 2.899 ? . .
H(8) C(9) 3.309 ? . 2_756
H(8) C(10) 3.279 ? . 2_756
H(8) C(11) 3.119 ? . .
H(8) C(16) 3.256 ? . 3_766
H(8) H(3) 2.818 ? . 2_756
H(8) H(4) 2.695 ? . 2_756
H(8) H(5) 3.022 ? . .
H(8) H(6) 2.248 ? . .
H(8) H(7) 2.578 ? . .
H(8) H(9) 1.634 ? . .
H(8) H(10) 2.656 ? . .
H(8) H(11) 2.519 ? . .
H(9) O(1) 2.760 ? . .
H(9) O(2) 3.595 ? . 4_565
H(9) O(3) 3.458 ? . 3_666
H(9) C(1) 2.698 ? . .
H(9) C(2) 2.084 ? . .
H(9) C(4) 2.079 ? . .
H(9) C(5) 3.338 ? . .
H(9) C(14) 3.447 ? . 4_565
H(9) H(2) 3.071 ? . 1_565
H(9) H(4) 3.066 ? . 2_756
H(9) H(6) 2.919 ? . .
H(9) H(7) 2.323 ? . .
H(9) H(8) 1.634 ? . .
H(9) H(10) 2.280 ? . .
H(9) H(11) 3.517 ? . .
H(9) H(13) 2.715 ? . .
H(9) H(14) 3.432 ? . 4_565
H(9) H(16) 2.778 ? . 4_565
H(10) O(1) 1.879 ? . .
H(10) O(1) 2.921 ? . 3_666
H(10) O(3) 2.643 ? . 3_666
H(10) C(1) 2.981 ? . .
H(10) C(2) 3.153 ? . .
H(10) C(3) 2.064 ? . .
H(10) C(4) 3.592 ? . 3_666
H(10) C(5) 2.039 ? . .
H(10) C(6) 2.587 ? . .
H(10) C(7) 2.726 ? . .
H(10) C(12) 2.832 ? . .
H(10) C(12) 3.368 ? . 3_666
H(10) C(13) 3.572 ? . .
H(10) C(13) 3.347 ? . 3_666
H(10) C(14) 3.445 ? . 3_666
H(10) H(1) 2.471 ? . .
H(10) H(6) 3.545 ? . .
H(10) H(8) 2.656 ? . .
H(10) H(9) 2.280 ? . .
H(10) H(10) 3.259 ? . 3_666
H(10) H(11) 2.808 ? . .
H(10) H(13) 3.272 ? . .
H(10) H(14) 3.540 ? . 3_666
H(10) H(15) 3.314 ? . 3_666
H(10) H(17) 2.664 ? . .
H(10) H(17) 2.715 ? . 3_666
H(11) O(1) 2.780 ? . .
H(11) O(2) 2.610 ? . .
H(11) O(4) 2.620 ? . .
H(11) O(4) 3.022 ? . 3_766
H(11) O(7) 2.778 ? . .
H(11) C(1) 3.242 ? . .
H(11) C(2) 2.808 ? . .
H(11) C(3) 2.580 ? . .
H(11) C(4) 2.067 ? . .
H(11) C(6) 2.101 ? . .
H(11) C(7) 3.358 ? . .
H(11) C(11) 2.606 ? . .
H(11) C(11) 3.481 ? . 3_766
H(11) C(12) 2.048 ? . .
H(11) C(13) 2.607 ? . .
H(11) C(15) 2.685 ? . .
H(11) C(18) 2.857 ? . .
H(11) H(5) 2.376 ? . .
H(11) H(5) 2.597 ? . 3_766
H(11) H(6) 2.141 ? . .
H(11) H(8) 2.519 ? . .
H(11) H(9) 3.517 ? . .
H(11) H(10) 2.808 ? . .
H(11) H(12) 3.598 ? . .
H(11) H(17) 2.759 ? . .
H(12) O(1) 2.040 ? . .
H(12) O(2) 2.839 ? . .
H(12) O(5) 2.869 ? . 1_565
H(12) O(6) 2.512 ? . 1_565
H(12) C(2) 2.166 ? . .
H(12) C(3) 3.268 ? . .
H(12) C(4) 3.140 ? . .
H(12) C(13) 3.224 ? . .
H(12) C(14) 3.455 ? . 2_655
H(12) C(17) 3.042 ? . 1_565
H(12) H(1) 3.154 ? . 3_666
H(12) H(6) 2.517 ? . .
H(12) H(7) 2.662 ? . .
H(12) H(11) 3.598 ? . .
H(12) H(13) 1.480 ? . .
H(12) H(14) 2.977 ? . .
H(12) H(15) 2.918 ? . 2_655
H(12) H(16) 2.952 ? . 2_655
H(13) O(1) 1.894 ? . .
H(13) O(5) 3.546 ? . 1_565
H(13) O(6) 2.817 ? . 1_565
H(13) O(6) 3.417 ? . 3_666
H(13) C(1) 3.562 ? . 3_676
H(13) C(2) 1.969 ? . .
H(13) C(3) 2.677 ? . .
H(13) C(4) 2.825 ? . .
H(13) H(1) 2.918 ? . 3_666
H(13) H(6) 2.896 ? . .
H(13) H(7) 2.219 ? . .
H(13) H(9) 2.715 ? . .
H(13) H(10) 3.272 ? . .
H(13) H(12) 1.480 ? . .
H(13) H(13) 2.727 ? . 3_676
H(13) H(16) 3.533 ? . 2_655
H(13) H(17) 3.314 ? . 3_666
H(14) O(1) 3.366 ? . .
H(14) O(2) 2.661 ? . .
H(14) O(3) 1.973 ? . .
H(14) O(3) 3.023 ? . 2_655
H(14) O(5) 3.373 ? . 2_655
H(14) O(6) 3.281 ? . 2_655
H(14) C(7) 3.347 ? . 3_666
H(14) C(8) 3.500 ? . 3_666
H(14) C(13) 2.581 ? . .
H(14) C(14) 3.492 ? . 2_655
H(14) H(1) 2.899 ? . 3_666
H(14) H(2) 3.186 ? . 3_666
H(14) H(9) 3.432 ? . 4_564
H(14) H(10) 3.540 ? . 3_666
H(14) H(12) 2.977 ? . .
H(14) H(15) 1.536 ? . .
H(14) H(15) 3.368 ? . 2_655
H(14) H(16) 1.753 ? . .
H(14) H(16) 3.223 ? . 2_655
H(15) O(3) 1.959 ? . .
H(15) O(5) 2.499 ? . 2_655
H(15) O(6) 2.570 ? . 2_655
H(15) C(7) 3.517 ? . 3_666
H(15) C(13) 3.148 ? . .
H(15) C(17) 2.850 ? . 2_655
H(15) C(18) 3.308 ? . 2_655
H(15) H(1) 3.394 ? . 3_666
H(15) H(10) 3.314 ? . 3_666
H(15) H(12) 2.918 ? . 2_645
H(15) H(14) 1.536 ? . .
H(15) H(14) 3.368 ? . 2_645
H(15) H(16) 1.581 ? . .
H(16) O(2) 2.808 ? . .
H(16) O(3) 2.025 ? . .
H(16) O(5) 3.356 ? . 2_655
H(16) O(6) 2.875 ? . 2_655
H(16) C(8) 3.190 ? . 4_554
H(16) C(13) 2.725 ? . .
H(16) H(1) 3.460 ? . 4_554
H(16) H(2) 2.285 ? . 4_554
H(16) H(9) 2.778 ? . 4_564
H(16) H(12) 2.952 ? . 2_645
H(16) H(13) 3.533 ? . 2_645
H(16) H(14) 1.753 ? . .
H(16) H(14) 3.223 ? . 2_645
H(16) H(15) 1.581 ? . .
H(17) O(1) 2.846 ? . .
H(17) O(1) 2.795 ? . 3_666
H(17) O(2) 3.075 ? . .
H(17) O(3) 2.331 ? . .
H(17) O(4) 3.252 ? . .
H(17) O(5) 2.646 ? . .
H(17) O(6) 2.009 ? . .
H(17) O(7) 2.743 ? . .
H(17) C(4) 2.654 ? . .
H(17) C(4) 3.246 ? . 3_666
H(17) C(5) 2.006 ? . .
H(17) C(6) 2.735 ? . .
H(17) C(7) 2.910 ? . .
H(17) C(13) 1.983 ? . .
H(17) C(15) 2.233 ? . .
H(17) C(18) 1.542 ? . .
H(17) H(1) 2.534 ? . .
H(17) H(10) 2.664 ? . .
H(17) H(10) 2.715 ? . 3_666
H(17) H(11) 2.759 ? . .
H(17) H(13) 3.314 ? . 3_666

loop_
_geom_torsion_atom_site_label_1
_geom_torsion_atom_site_label_2
_geom_torsion_atom_site_label_3
_geom_torsion_atom_site_label_4
_geom_torsion
_geom_torsion_publ_flag
_geom_torsion_site_symmetry_1
_geom_torsion_site_symmetry_2
_geom_torsion_site_symmetry_3
_geom_torsion_site_symmetry_4
C(1) O(1) C(4) C(3) 15.7(2) ? . . . .
C(1) O(1) C(4) C(5) -106.30(18) ? . . . .
C(4) O(1) C(1) C(2) 9.3(2) ? . . . .
C(14) O(3) C(13) O(2) -7.2(2) ? . . . .
C(14) O(3) C(13) C(12) 176.66(15) ? . . . .
O(7) O(4) C(15) O(5) 22(2) ? . . . .
O(7) O(4) C(15) C(12) -159(3) ? . . . .
O(7) O(4) C(15) C(16) 25(2) ? . . . .
O(7) O(4) C(15) C(18) 152(5) ? . . . .
C(15) O(4) O(7) O(5) -138(4) ? . . . .
C(15) O(4) O(7) C(16) -152(3) ? . . . .
C(15) O(4) O(7) C(18) -8.6(15) ? . . . .
O(7) O(4) C(16) O(5) -5.2(7) ? . . . .
O(7) O(4) C(16) C(15) -7.3(8) ? . . . .
O(7) O(4) C(16) C(17) 12.1(11) ? . . . .
C(16) O(4) O(7) O(5) 14(2) ? . . . .
C(16) O(4) O(7) C(15) 152(3) ? . . . .
C(16) O(4) O(7) C(18) 144(2) ? . . . .
C(15) O(4) C(16) O(5) 2.2(3) ? . . . .
C(15) O(4) C(16) O(7) 7.3(8) ? . . . .
C(15) O(4) C(16) C(17) 19.5(8) ? . . . .
C(16) O(4) C(15) O(5) -3.2(4) ? . . . .
C(16) O(4) C(15) O(7) -25(2) ? . . . .
C(16) O(4) C(15) C(12) 176.4(5) ? . . . .
C(16) O(4) C(15) C(18) 127(3) ? . . . .
O(6) O(5) O(7) O(4) 132(2) ? . . . .
O(6) O(5) O(7) C(15) -18.8(12) ? . . . .
O(6) O(5) O(7) C(16) 147.9(3) ? . . . .
O(6) O(5) O(7) C(18) -14.7(4) ? . . . .
O(7) O(5) O(6) C(18) 13.9(4) ? . . . .
O(6) O(5) C(15) O(4) 155.0(5) ? . . . .
O(6) O(5) C(15) O(7) 163.0(11) ? . . . .
O(6) O(5) C(15) C(12) -24.7(3) ? . . . .
O(6) O(5) C(15) C(16) 151.6(2) ? . . . .
O(6) O(5) C(15) C(18) -11.3(5) ? . . . .
C(15) O(5) O(6) C(18) 7.8(3) ? . . . .
O(6) O(5) C(16) O(4) -78.8(5) ? . . . .
O(6) O(5) C(16) O(7) -81.3(6) ? . . . .
O(6) O(5) C(16) C(15) -76.9(5) ? . . . .
O(6) O(5) C(16) C(17) 112.1(5) ? . . . .
C(16) O(5) O(6) C(18) 78.6(6) ? . . . .
O(6) O(5) C(17) C(16) -133.4(4) ? . . . .
C(17) O(5) O(6) C(18) 153.7(4) ? . . . .
O(6) O(5) C(18) O(7) 165.0(4) ? . . . .
O(6) O(5) C(18) C(12) -97(2) ? . . . .
O(6) O(5) C(18) C(15) 167.2(6) ? . . . .
O(7) O(5) C(15) O(4) -8.0(9) ? . . . .
O(7) O(5) C(15) C(12) 172.3(13) ? . . . .
O(7) O(5) C(15) C(16) -11.4(11) ? . . . .
O(7) O(5) C(15) C(18) -174.3(14) ? . . . .
C(15) O(5) O(7) O(4) 151(3) ? . . . .
C(15) O(5) O(7) C(16) 166.7(13) ? . . . .
C(15) O(5) O(7) C(18) 4.1(10) ? . . . .
O(7) O(5) C(16) O(4) 2.5(3) ? . . . .
O(7) O(5) C(16) C(15) 4.5(4) ? . . . .
O(7) O(5) C(16) C(17) -166.5(5) ? . . . .
C(16) O(5) O(7) O(4) -16(2) ? . . . .
C(16) O(5) O(7) C(15) -166.7(13) ? . . . .
C(16) O(5) O(7) C(18) -162.6(5) ? . . . .
O(7) O(5) C(17) C(16) 11.1(4) ? . . . .
C(17) O(5) O(7) O(4) -24(2) ? . . . .
C(17) O(5) O(7) C(15) -175.3(11) ? . . . .
C(17) O(5) O(7) C(16) -8.6(3) ? . . . .
C(17) O(5) O(7) C(18) -171.2(3) ? . . . .
O(7) O(5) C(18) O(6) -165.0(4) ? . . . .
O(7) O(5) C(18) C(12) 98(2) ? . . . .
O(7) O(5) C(18) C(15) 2.2(5) ? . . . .
C(18) O(5) O(7) O(4) 147(2) ? . . . .
C(18) O(5) O(7) C(15) -4.1(10) ? . . . .
C(18) O(5) O(7) C(16) 162.6(5) ? . . . .
C(15) O(5) C(16) O(4) -1.9(2) ? . . . .
C(15) O(5) C(16) O(7) -4.5(4) ? . . . .
C(15) O(5) C(16) C(17) -171.0(4) ? . . . .
C(16) O(5) C(15) O(4) 3.4(5) ? . . . .
C(16) O(5) C(15) O(7) 11.4(11) ? . . . .
C(16) O(5) C(15) C(12) -176.3(4) ? . . . .
C(16) O(5) C(15) C(18) -163.0(5) ? . . . .
C(15) O(5) C(17) C(16) 9.4(4) ? . . . .
C(17) O(5) C(15) O(4) -2.9(6) ? . . . .
C(17) O(5) C(15) O(7) 5.1(12) ? . . . .
C(17) O(5) C(15) C(12) 177.4(2) ? . . . .
C(17) O(5) C(15) C(16) -6.3(2) ? . . . .
C(17) O(5) C(15) C(18) -169.3(4) ? . . . .
C(15) O(5) C(18) O(6) -167.2(6) ? . . . .
C(15) O(5) C(18) O(7) -2.2(5) ? . . . .
C(15) O(5) C(18) C(12) 96(2) ? . . . .
C(18) O(5) C(15) O(4) 166.4(9) ? . . . .
C(18) O(5) C(15) O(7) 174.3(14) ? . . . .
C(18) O(5) C(15) C(12) -13.3(3) ? . . . .
C(18) O(5) C(15) C(16) 163.0(5) ? . . . .
C(17) O(5) C(16) O(4) 169.1(4) ? . . . .
C(17) O(5) C(16) O(7) 166.5(5) ? . . . .
C(17) O(5) C(16) C(15) 171.0(4) ? . . . .
C(16) O(5) C(18) O(6) -149.8(3) ? . . . .
C(16) O(5) C(18) O(7) 15.1(4) ? . . . .
C(16) O(5) C(18) C(12) 113.0(19) ? . . . .
C(16) O(5) C(18) C(15) 17.4(5) ? . . . .
C(18) O(5) C(16) O(4) -12.8(3) ? . . . .
C(18) O(5) C(16) O(7) -15.3(4) ? . . . .
C(18) O(5) C(16) C(15) -10.8(3) ? . . . .
C(18) O(5) C(16) C(17) 178.2(3) ? . . . .
C(17) O(5) C(18) O(6) -147.5(5) ? . . . .
C(17) O(5) C(18) O(7) 17.4(7) ? . . . .
C(17) O(5) C(18) C(12) 115.3(18) ? . . . .
C(17) O(5) C(18) C(15) 19.7(8) ? . . . .
C(18) O(5) C(17) C(16) -3.4(7) ? . . . .
O(5) O(6) C(18) O(7) -17.5(5) ? . . . .
O(5) O(6) C(18) C(12) 159.0(5) ? . . . .
O(5) O(6) C(18) C(15) -15.9(7) ? . . . .
O(4) O(7) C(15) O(5) -162(2) ? . . . .
O(4) O(7) C(15) C(12) 30(3) ? . . . .
O(4) O(7) C(15) C(16) -148(3) ? . . . .
O(4) O(7) C(16) O(5) 174.1(9) ? . . . .
O(4) O(7) C(16) C(15) 161.7(19) ? . . . .
O(4) O(7) C(16) C(17) -172.1(7) ? . . . .
O(4) O(7) C(18) O(5) -157(2) ? . . . .
O(4) O(7) C(18) O(6) -142.9(18) ? . . . .
O(4) O(7) C(18) C(12) 40(2) ? . . . .
O(4) O(7) C(18) C(15) 57(6) ? . . . .
O(5) O(7) C(15) O(4) 162(2) ? . . . .
O(5) O(7) C(15) C(12) -168.4(19) ? . . . .
O(5) O(7) C(15) C(16) 13.6(12) ? . . . .
O(5) O(7) C(16) O(4) -174.1(9) ? . . . .
O(5) O(7) C(16) C(15) -12.4(11) ? . . . .
O(5) O(7) C(16) C(17) 13.8(5) ? . . . .
O(5) O(7) C(18) O(6) 14.3(4) ? . . . .
O(5) O(7) C(18) C(12) -162.8(4) ? . . . .
O(5) O(7) C(18) C(15) -146(7) ? . . . .
C(15) O(7) C(16) O(4) -161.7(19) ? . . . .
C(15) O(7) C(16) O(5) 12.4(11) ? . . . .
C(15) O(7) C(16) C(17) 26.2(15) ? . . . .
C(16) O(7) C(15) O(4) 148(3) ? . . . .
C(16) O(7) C(15) O(5) -13.6(12) ? . . . .
C(16) O(7) C(15) C(12) 178.0(7) ? . . . .
C(15) O(7) C(18) O(5) 146(7) ? . . . .
C(15) O(7) C(18) O(6) 161(7) ? . . . .
C(15) O(7) C(18) C(12) -17(7) ? . . . .
C(18) O(7) C(15) O(4) 131(6) ? . . . .
C(18) O(7) C(15) O(5) -31(6) ? . . . .
C(18) O(7) C(15) C(12) 160(8) ? . . . .
C(18) O(7) C(15) C(16) -18(7) ? . . . .
C(16) O(7) C(18) O(5) -17.0(4) ? . . . .
C(16) O(7) C(18) O(6) -2.6(8) ? . . . .
C(16) O(7) C(18) C(12) -179.8(4) ? . . . .
C(16) O(7) C(18) C(15) -163(7) ? . . . .
C(18) O(7) C(16) O(4) -159.7(12) ? . . . .
C(18) O(7) C(16) O(5) 14.4(4) ? . . . .
C(18) O(7) C(16) C(15) 2.0(9) ? . . . .
C(18) O(7) C(16) C(17) 28.2(8) ? . . . .
O(1) C(1) C(2) C(3) -29.8(2) ? . . . .
C(1) C(2) C(3) C(4) 37.9(2) ? . . . .
C(2) C(3) C(4) O(1) -33.8(2) ? . . . .
C(2) C(3) C(4) C(5) 87.4(2) ? . . . .
O(1) C(4) C(5) C(6) -161.70(13) ? . . . .
O(1) C(4) C(5) C(12) -38.4(2) ? . . . .
C(3) C(4) C(5) C(6) 80.32(18) ? . . . .
C(3) C(4) C(5) C(12) -156.37(16) ? . . . .
C(4) C(5) C(6) C(7) 62.20(19) ? . . . .
C(4) C(5) C(6) C(11) -117.07(17) ? . . . .
C(4) C(5) C(12) C(13) 66.78(19) ? . . . .
C(4) C(5) C(12) C(15) 179.2(2) ? . . . .
C(4) C(5) C(12) C(18) -154.3(3) ? . . . .
C(6) C(5) C(12) C(13) -170.75(14) ? . . . .
C(6) C(5) C(12) C(15) -58.3(3) ? . . . .
C(6) C(5) C(12) C(18) -31.9(3) ? . . . .
C(12) C(5) C(6) C(7) -61.8(2) ? . . . .
C(12) C(5) C(6) C(11) 118.94(17) ? . . . .
C(5) C(6) C(7) C(8) -179.60(15) ? . . . .
C(5) C(6) C(11) C(10) 179.17(15) ? . . . .
C(7) C(6) C(11) C(10) -0.1(2) ? . . . .
C(11) C(6) C(7) C(8) -0.3(2) ? . . . .
C(6) C(7) C(8) C(9) 0.2(2) ? . . . .
C(7) C(8) C(9) C(10) 0.4(2) ? . . . .
C(8) C(9) C(10) C(11) -0.8(2) ? . . . .
C(9) C(10) C(11) C(6) 0.7(2) ? . . . .
C(5) C(12) C(13) O(2) 46.2(2) ? . . . .
C(5) C(12) C(13) O(3) -137.71(15) ? . . . .
C(5) C(12) C(15) O(4) -35.9(5) ? . . . .
C(5) C(12) C(15) O(5) 143.8(3) ? . . . .
C(5) C(12) C(15) O(7) -48.2(18) ? . . . .
C(5) C(12) C(15) C(18) 127.3(5) ? . . . .
C(5) C(12) C(18) O(5) -155.2(18) ? . . . .
C(5) C(12) C(18) O(6) 120.7(4) ? . . . .
C(5) C(12) C(18) O(7) -62.3(5) ? . . . .
C(5) C(12) C(18) C(15) -63.5(6) ? . . . .
C(13) C(12) C(15) O(4) 81.9(4) ? . . . .
C(13) C(12) C(15) O(5) -98.4(3) ? . . . .
C(13) C(12) C(15) O(7) 69.6(17) ? . . . .
C(13) C(12) C(15) C(18) -115.0(5) ? . . . .
C(15) C(12) C(13) O(2) -67.3(3) ? . . . .
C(15) C(12) C(13) O(3) 108.8(2) ? . . . .
C(13) C(12) C(18) O(5) -17(2) ? . . . .
C(13) C(12) C(18) O(6) -101.3(5) ? . . . .
C(13) C(12) C(18) O(7) 75.7(4) ? . . . .
C(13) C(12) C(18) C(15) 74.5(5) ? . . . .
C(18) C(12) C(13) O(2) -95.7(3) ? . . . .
C(18) C(12) C(13) O(3) 80.4(3) ? . . . .
C(15) C(12) C(18) O(5) -92(2) ? . . . .
C(15) C(12) C(18) O(6) -175.9(9) ? . . . .
C(15) C(12) C(18) O(7) 1.1(5) ? . . . .
C(18) C(12) C(15) O(4) -163.1(8) ? . . . .
C(18) C(12) C(15) O(5) 16.6(4) ? . . . .
C(18) C(12) C(15) O(7) -175(2) ? . . . .
O(4) C(15) C(16) O(5) -177.0(4) ? . . . .
O(4) C(15) C(16) O(7) -12.1(12) ? . . . .
O(4) C(15) C(16) C(17) -168.7(4) ? . . . .
O(4) C(15) C(18) O(5) -137(3) ? . . . .
O(4) C(15) C(18) O(6) -124(3) ? . . . .
O(4) C(15) C(18) O(7) -104(8) ? . . . .
O(4) C(15) C(18) C(12) 60(3) ? . . . .
O(5) C(15) C(16) O(4) 177.0(4) ? . . . .
O(5) C(15) C(16) O(7) 164.9(14) ? . . . .
O(5) C(15) C(16) C(17) 8.3(3) ? . . . .
O(5) C(15) C(18) O(6) 12.8(5) ? . . . .
O(5) C(15) C(18) O(7) 33(7) ? . . . .
O(5) C(15) C(18) C(12) -163.0(4) ? . . . .
O(7) C(15) C(16) O(4) 12.1(12) ? . . . .
O(7) C(15) C(16) O(5) -164.9(14) ? . . . .
O(7) C(15) C(16) C(17) -156.6(13) ? . . . .
C(12) C(15) C(18) O(5) 163.0(4) ? . . . .
C(12) C(15) C(18) O(6) 175.9(9) ? . . . .
C(12) C(15) C(18) O(7) -164(7) ? . . . .
C(16) C(15) C(18) O(5) -17.8(5) ? . . . .
C(16) C(15) C(18) O(6) -5.0(10) ? . . . .
C(16) C(15) C(18) O(7) 15(6) ? . . . .
C(16) C(15) C(18) C(12) 179.1(3) ? . . . .
C(18) C(15) C(16) O(4) -164.3(8) ? . . . .
C(18) C(15) C(16) O(5) 18.7(5) ? . . . .
C(18) C(15) C(16) O(7) -176.4(16) ? . . . .
C(18) C(15) C(16) C(17) 27.0(8) ? . . . .
O(4) C(16) C(17) O(5) -19.6(7) ? . . . .
O(7) C(16) C(17) O(5) -13.6(5) ? . . . .
C(15) C(16) C(17) O(5) -6.7(3) ? . . . .
